data_4100292
loop_
_publ_author_name
'Daniel, Charles'
'Hartl, Hans'

_publ_section_title
;
 Neutral and Cationic V^IV^/V^V^ Mixed-Valence Alkoxo-polyoxovanadium Clusters
 [V~6~O~7~(OR)~12~]^n+^(R = --CH~3~, --C~2~H~5~): Structural, Cyclovoltammetric
 and IR-Spectroscopic Investigations on Mixed Valency in a Hexanuclear Core
;
_journal_coden_ASTM JACSAT
_journal_issue 40
_journal_name_full 'Journal of the American Chemical Society'
_journal_page_first 13978
_journal_page_last 13987
_journal_paper_doi 10.1021/ja052902b
_journal_volume 127
_journal_year 2005
_chemical_formula_sum 'C12 H36 Cl6 O19 Sb V6'
_chemical_formula_weight 1124.53
_space_group_IT_number 148
_symmetry_cell_setting trigonal
_symmetry_space_group_name_Hall '-R 3'
_symmetry_space_group_name_H-M 'R -3 :H'
_cell_angle_alpha 90.00
_cell_angle_beta 90.00
_cell_angle_gamma 120.00
_cell_formula_units_Z 9
_cell_length_a 13.943(4)
_cell_length_b 13.943(4)
_cell_length_c 16.773(6)
_cell_measurement_temperature 173(2)
_cell_volume 2823.8(15)
_diffrn_ambient_temperature 173(2)
_exptl_crystal_density_diffrn 1.984
_cod_depositor_comments
;
 Updated bibliographic information.

 Antanas Vaitkus,
 2019-10-09
;
_cod_original_sg_symbol_H-M 'R -3'
_cod_original_formula_sum 'C12 H36 Cl6 O19 Sb1 V6'
_cod_database_code 4100292

loop_
_symmetry_equiv_pos_as_xyz
'x, y, z'
'-y, x-y, z'
'-x+y, -x, z'
'x+2/3, y+1/3, z+1/3'
'-y+2/3, x-y+1/3, z+1/3'
'-x+y+2/3, -x+1/3, z+1/3'
'x+1/3, y+2/3, z+2/3'
'-y+1/3, x-y+2/3, z+2/3'
'-x+y+1/3, -x+2/3, z+2/3'
'-x, -y, -z'
'y, -x+y, -z'
'x-y, x, -z'
'-x+2/3, -y+1/3, -z+1/3'
'y+2/3, -x+y+1/3, -z+1/3'
'x-y+2/3, x+1/3, -z+1/3'
'-x+1/3, -y+2/3, -z+2/3'
'y+1/3, -x+y+2/3, -z+2/3'
'x-y+1/3, x+2/3, -z+2/3'

loop_
_atom_site_label
_atom_site_type_symbol
_atom_site_fract_x
_atom_site_fract_y
_atom_site_fract_z
_atom_site_U_iso_or_equiv
_atom_site_adp_type
_atom_site_occupancy
_atom_site_symmetry_multiplicity
_atom_site_calc_flag
_atom_site_refinement_flags
_atom_site_disorder_assembly
_atom_site_disorder_group
V1 V 0.96190(4) 0.11015(4) 0.57837(3) 0.03295(16) Uani 1 1 d . . .
O123 O 1.0000 0.0000 0.5000 0.0251(9) Uani 1 6 d S . .
O10 O 0.87466(17) -0.03217(17) 0.63256(12) 0.0362(5) Uani 1 1 d . . .
O1 O 0.9384(2) 0.18828(19) 0.63290(15) 0.0490(6) Uani 1 1 d . . .
O11 O 0.84198(16) 0.06041(17) 0.50022(12) 0.0365(5) Uani 1 1 d . . .
C10B C 0.7790(14) -0.0617(10) 0.6798(13) 0.062(4) Uani 0.47(3) 1 d P A 1
H10A H 0.7653 -0.1224 0.7141 0.094 Uiso 0.47(3) 1 calc PR A 1
H10B H 0.7163 -0.0833 0.6456 0.094 Uiso 0.47(3) 1 calc PR A 1
H10C H 0.7909 0.0006 0.7115 0.094 Uiso 0.47(3) 1 calc PR A 1
C10A C 0.843(2) -0.0374(11) 0.7131(7) 0.077(6) Uani 0.53(3) 1 d P A 2
H10D H 0.8235 0.0184 0.7231 0.115 Uiso 0.53(3) 1 calc PR A 2
H10E H 0.9038 -0.0250 0.7470 0.115 Uiso 0.53(3) 1 calc PR A 2
H10F H 0.7807 -0.1092 0.7240 0.115 Uiso 0.53(3) 1 calc PR A 2
C11A C 0.7720(13) 0.1081(14) 0.4914(8) 0.110(6) Uani 0.63(2) 1 d P A 1
H11A H 0.7091 0.0707 0.5261 0.165 Uiso 0.63(2) 1 calc PR A 1
H11B H 0.7473 0.1003 0.4372 0.165 Uiso 0.63(2) 1 calc PR A 1
H11C H 0.8129 0.1853 0.5052 0.165 Uiso 0.63(2) 1 calc PR A 1
C11B C 0.7430(4) 0.0568(4) 0.5149(10) 0.057(4) Uani 0.37(2) 1 d P A 2
H11D H 0.7571 0.1296 0.5285 0.085 Uiso 0.37(2) 1 calc PR A 2
H11E H 0.7057 0.0071 0.5583 0.085 Uiso 0.37(2) 1 calc PR A 2
H11F H 0.6974 0.0313 0.4681 0.085 Uiso 0.37(2) 1 calc PR A 2
Sb1 Sb 0.3334(2) -0.3333(3) 0.66664(18) 0.0527(2) Uani 1 6 d SR . .
Cl1A Cl 0.4282(2) -0.1868(2) 0.57669(19) 0.115(2) Uani 0.50 1 d PR A 1
Cl1B Cl 0.4479(2) -0.1689(2) 0.59731(18) 0.1085(18) Uani 0.50 1 d PR A 2

loop_
_atom_site_aniso_label
_atom_site_aniso_U_11
_atom_site_aniso_U_22
_atom_site_aniso_U_33
_atom_site_aniso_U_23
_atom_site_aniso_U_13
_atom_site_aniso_U_12
V1 0.0340(3) 0.0319(3) 0.0353(3) -0.0033(2) 0.0014(2) 0.0182(2)
O123 0.0267(13) 0.0267(13) 0.022(2) 0.000 0.000 0.0133(7)
O10 0.0365(11) 0.0408(11) 0.0319(10) 0.0037(8) 0.0066(8) 0.0198(9)
O1 0.0515(14) 0.0454(13) 0.0546(14) -0.0102(11) 0.0048(11) 0.0276(12)
O11 0.0318(10) 0.0406(11) 0.0452(12) 0.0004(9) 0.0000(9) 0.0241(9)
C10B 0.060(7) 0.061(6) 0.070(9) 0.016(5) 0.037(6) 0.033(5)
C10A 0.126(15) 0.072(6) 0.041(5) 0.009(5) 0.034(7) 0.057(8)
C11A 0.167(11) 0.149(13) 0.105(9) -0.056(8) -0.069(8) 0.148(11)
C11B 0.041(6) 0.081(10) 0.073(10) -0.033(7) -0.022(5) 0.048(7)
Sb1 0.0546(3) 0.0546(3) 0.0490(4) 0.000 0.000 0.02730(13)
Cl1A 0.099(3) 0.132(4) 0.127(3) 0.074(3) 0.040(2) 0.066(3)
Cl1B 0.117(3) 0.0613(19) 0.102(3) 0.0205(18) 0.014(2) 0.0105(18)

loop_
_geom_bond_atom_site_label_1
_geom_bond_atom_site_label_2
_geom_bond_distance
_geom_bond_site_symmetry_2
_geom_bond_publ_flag
V1 O1 1.577(2) . ?
V1 O10 1.957(2) . ?
V1 O11 1.957(2) 11_666 ?
V1 O10 1.958(2) 3_765 ?
V1 O11 1.958(2) . ?
V1 O123 2.2770(7) . ?
O123 V1 2.2770(7) 12_546 ?
O123 V1 2.2770(7) 3_765 ?
O123 V1 2.2770(7) 11_666 ?
O123 V1 2.2770(7) 2_645 ?
O123 V1 2.2770(7) 10_756 ?
O10 C10A 1.411(8) . ?
O10 C10B 1.424(8) . ?
O10 V1 1.958(2) 2_645 ?
O11 C11B 1.377(3) . ?
O11 C11A 1.437(9) . ?
O11 V1 1.957(2) 12_546 ?
Sb1 Cl1A 2.346(9) 14_556 ?
Sb1 Cl1B 2.345(8) 14_556 ?
Sb1 Cl1A 2.345(8) 15_446 ?
Sb1 Cl1B 2.344(7) 15_446 ?
Sb1 Cl1B 2.3440(13) . ?
Sb1 Cl1A 2.346(7) 13_546 ?
Sb1 Cl1A 2.345(4) . ?
Sb1 Cl1B 2.346(7) 13_546 ?
Sb1 Cl1B 2.345(4) 3_655 ?
Sb1 Cl1A 2.346(3) 3_655 ?
Sb1 Cl1B 2.345(4) 2_545 ?
Sb1 Cl1A 2.345(4) 2_545 ?
